data_1548932
loop_
_publ_author_name
'Umezono, Satoru'
'Okuno, Tsunehisa'

_publ_section_title
;
 10-[1,1-Dichloro-4-(trimethylsilyl)but-1-en-3-yn-2-yl]-10<i>H</i>-phenothiazine
;
_journal_coeditor_code FF4024
_journal_issue 2
_journal_name_full IUCrData
_journal_page_first x180232
_journal_paper_doi 10.1107/S2414314618002328
_journal_volume 3
_journal_year 2018
_chemical_formula_iupac 'C19 H17 Cl2 N S Si'
_chemical_formula_moiety 'C19 H17 Cl2 N S Si'
_chemical_formula_sum 'C19 H17 Cl2 N S Si'
_chemical_formula_weight 390.40
_chemical_name_systematic
;
10-[1,1-Dichloro-4-(trimethylsilyl)but-1-en-3-yn-2-yl]-10<i>H</i>-phenothiazine
;
_space_group_crystal_system triclinic
_space_group_IT_number 2
_space_group_name_Hall '-P 1'
_space_group_name_H-M_alt 'P -1'
_symmetry_space_group_name_Hall '-P 1'
_symmetry_space_group_name_H-M 'P -1'
_atom_sites_solution_hydrogens geom
_atom_sites_solution_primary direct
_atom_sites_solution_secondary difmap
_cell_angle_alpha 105.029(2)
_cell_angle_beta 115.480(5)
_cell_angle_gamma 90.3532(15)
_cell_formula_units_Z 2
_cell_length_a 10.073(3)
_cell_length_b 10.370(3)
_cell_length_c 10.547(3)
_cell_measurement_reflns_used 3280
_cell_measurement_temperature 93
_cell_measurement_theta_max 31.11
_cell_measurement_theta_min 2.05
_cell_volume 951.7(5)
_computing_cell_refinement
;
CrystalClear (Rigaku, 2008)
;
_computing_data_collection
;
CrystalClear (Rigaku, 2008)
;
_computing_data_reduction
;
CrystalClear (Rigaku, 2008)
;
_computing_molecular_graphics
;
<i>OPTEP-3 for Windows</i> (Farrugia, 2012)
;
_computing_publication_material
;
CrystalStructure (Rigaku, 2014)
;
_computing_structure_refinement
;
SHELXL2013 (Gruene <i>et al.</i>,  2014)
;
_computing_structure_solution
;
SIR92 (Altomare <i>et al.</i>,  1994)
;
_diffrn_ambient_temperature 93
_diffrn_detector_area_resol_mean 7.111
_diffrn_measured_fraction_theta_full 0.982
_diffrn_measured_fraction_theta_max 0.982
_diffrn_measurement_device_type 'Rigaku Saturn724+'
_diffrn_measurement_method \w
_diffrn_radiation_type 'Mo K\a'
_diffrn_radiation_wavelength 0.71075
_diffrn_reflns_av_R_equivalents 0.0194
_diffrn_reflns_limit_h_max 11
_diffrn_reflns_limit_h_min -10
_diffrn_reflns_limit_k_max 12
_diffrn_reflns_limit_k_min -12
_diffrn_reflns_limit_l_max 12
_diffrn_reflns_limit_l_min -12
_diffrn_reflns_number 6593
_diffrn_reflns_theta_full 24.997
_diffrn_reflns_theta_max 24.997
_diffrn_reflns_theta_min 2.052
_diffrn_standards_number 0
_exptl_absorpt_coefficient_mu 0.514
_exptl_absorpt_correction_T_max 0.995
_exptl_absorpt_correction_T_min 0.961
_exptl_absorpt_correction_type numerical
_exptl_absorpt_process_details
;
(<i>NUMABS</i>; Rigaku, 1999)
;
_exptl_crystal_colour colorless
_exptl_crystal_density_diffrn 1.362
_exptl_crystal_density_method 'not measured'
_exptl_crystal_description chip
_exptl_crystal_F_000 404.00
_exptl_crystal_size_max 0.100
_exptl_crystal_size_mid 0.100
_exptl_crystal_size_min 0.010
_refine_diff_density_max 0.31
_refine_diff_density_min -0.22
_refine_ls_extinction_method none
_refine_ls_goodness_of_fit_ref 1.045
_refine_ls_hydrogen_treatment constr
_refine_ls_number_parameters 220
_refine_ls_number_reflns 3294
_refine_ls_number_restraints 0
_refine_ls_R_factor_all 0.0386
_refine_ls_R_factor_gt 0.0299
_refine_ls_shift/su_max 0.000
_refine_ls_structure_factor_coef Fsqd
_refine_ls_weighting_details 'w = 1/[\s^2^(Fo^2^)+(0.0311P)^2^+0.6180P] where P=(Fo^2^+2Fc^2^)/3'
_refine_ls_weighting_scheme calc
_refine_ls_wR_factor_gt 0.0698
_refine_ls_wR_factor_ref 0.0745
_reflns_number_gt 2802
_reflns_number_total 3294
_reflns_threshold_expression F^2^>2.0\s(F^2^)
_cod_data_source_file ff4024sup1.cif
_cod_data_source_block I
_cod_original_cell_volume 951.8(4)
_cod_database_code 1548932

loop_
_symmetry_equiv_pos_site_id
_space_group_symop_operation_xyz
1 +X,+Y,+Z
2 -X,-Y,-Z

loop_
_atom_site_type_symbol
_atom_site_label
_atom_site_fract_x
_atom_site_fract_y
_atom_site_fract_z
_atom_site_U_iso_or_equiv
_atom_site_adp_type
_atom_site_calc_flag
_atom_site_refinement_flags
_atom_site_occupancy
Cl Cl1 1.15825(6) 0.49602(5) 0.45814(5) 0.02756(14) Uani d . 1
Cl Cl2 0.99925(6) 0.66282(5) 0.27723(6) 0.02713(14) Uani d . 1
S S1 1.11156(6) 0.03876(5) 0.33623(5) 0.02274(13) Uani d . 1
Si Si1 0.55882(6) 0.36903(6) -0.24744(6) 0.01966(14) Uani d . 1
N N1 0.97946(17) 0.26504(16) 0.21053(17) 0.0167(3) Uani d . 1
C C1 0.8870(2) 0.19488(18) 0.24819(19) 0.0162(4) Uani d . 1
C C2 0.7498(2) 0.23375(19) 0.2328(2) 0.0190(4) Uani d . 1
C C3 0.6616(2) 0.1646(2) 0.2722(2) 0.0213(4) Uani d . 1
C C4 0.7072(2) 0.0548(2) 0.3235(2) 0.0228(4) Uani d . 1
C C5 0.8424(2) 0.0142(2) 0.3367(2) 0.0208(4) Uani d . 1
C C6 0.9339(2) 0.08561(19) 0.3031(2) 0.0179(4) Uani d . 1
C C7 1.1366(2) 0.08824(19) 0.1992(2) 0.0180(4) Uani d . 1
C C8 1.2287(2) 0.0224(2) 0.1445(2) 0.0215(4) Uani d . 1
C C9 1.2651(2) 0.0688(2) 0.0496(2) 0.0217(4) Uani d . 1
C C10 1.2059(2) 0.1788(2) 0.0071(2) 0.0215(4) Uani d . 1
C C11 1.1088(2) 0.24270(19) 0.0571(2) 0.0191(4) Uani d . 1
C C12 1.0741(2) 0.19844(19) 0.1545(2) 0.0163(4) Uani d . 1
C C13 0.9441(2) 0.39215(19) 0.1853(2) 0.0162(4) Uani d . 1
C C14 1.0224(2) 0.50325(19) 0.2928(2) 0.0177(4) Uani d . 1
C C15 0.8274(2) 0.39420(19) 0.0461(2) 0.0187(4) Uani d . 1
C C16 0.7258(2) 0.3840(2) -0.0724(2) 0.0216(4) Uani d . 1
C C17 0.5561(2) 0.5327(2) -0.2888(3) 0.0301(5) Uani d . 1
C C18 0.3951(3) 0.3323(2) -0.2177(3) 0.0329(5) Uani d . 1
C C19 0.5650(2) 0.2299(2) -0.3960(2) 0.0282(5) Uani d . 1
H H2 0.7164 0.30766 0.19539 0.0228 Uiso calc R 1
H H3 0.56949 0.19308 0.26379 0.0256 Uiso calc R 1
H H4 0.64632 0.00742 0.34948 0.0273 Uiso calc R 1
H H5 0.87268 -0.06295 0.36892 0.0250 Uiso calc R 1
H H8 1.26701 -0.05481 0.17204 0.0258 Uiso calc R 1
H H9 1.3304 0.02514 0.01435 0.0260 Uiso calc R 1
H H10 1.23141 0.21134 -0.05689 0.0257 Uiso calc R 1
H H11 1.06626 0.31662 0.02465 0.0229 Uiso calc R 1
H H17A 0.64503 0.55237 -0.3001 0.0361 Uiso calc R 1
H H17B 0.55442 0.60431 -0.20813 0.0361 Uiso calc R 1
H H17C 0.46744 0.52785 -0.37997 0.0361 Uiso calc R 1
H H18A 0.38876 0.40995 -0.14523 0.0395 Uiso calc R 1
H H18B 0.40566 0.25301 -0.18174 0.0395 Uiso calc R 1
H H18C 0.30463 0.31468 -0.31061 0.0395 Uiso calc R 1
H H19A 0.55969 0.14409 -0.37458 0.0339 Uiso calc R 1
H H19B 0.65794 0.24554 -0.402 0.0339 Uiso calc R 1
H H19C 0.48075 0.22678 -0.48976 0.0339 Uiso calc R 1

loop_
_atom_site_aniso_label
_atom_site_aniso_U_11
_atom_site_aniso_U_22
_atom_site_aniso_U_33
_atom_site_aniso_U_12
_atom_site_aniso_U_13
_atom_site_aniso_U_23
Cl1 0.0214(3) 0.0318(3) 0.0189(3) 0.0017(2) 0.0021(2) 0.0029(2)
Cl2 0.0284(3) 0.0160(3) 0.0364(3) 0.0035(2) 0.0145(2) 0.0066(2)
S1 0.0221(3) 0.0290(3) 0.0209(3) 0.0094(2) 0.0091(2) 0.0140(2)
Si1 0.0163(3) 0.0226(3) 0.0180(3) 0.0032(2) 0.0053(2) 0.0067(2)
N1 0.0177(8) 0.0165(8) 0.0179(8) 0.0047(6) 0.0086(7) 0.0068(7)
C1 0.0189(10) 0.0154(9) 0.0106(9) -0.0008(7) 0.0054(8) 0.0002(8)
C2 0.0221(10) 0.0174(10) 0.0155(10) 0.0030(8) 0.0072(8) 0.0036(8)
C3 0.0198(10) 0.0226(11) 0.0196(10) 0.0006(8) 0.0095(9) 0.0018(8)
C4 0.0254(11) 0.0217(11) 0.0210(10) -0.0023(8) 0.0111(9) 0.0047(9)
C5 0.0268(11) 0.0186(10) 0.0174(10) 0.0024(8) 0.0096(9) 0.0062(8)
C6 0.0203(10) 0.0198(10) 0.0112(9) 0.0040(8) 0.0052(8) 0.0041(8)
C7 0.0157(10) 0.0195(10) 0.0149(9) 0.0009(8) 0.0038(8) 0.0041(8)
C8 0.0178(10) 0.0201(10) 0.0208(10) 0.0035(8) 0.0045(9) 0.0042(8)
C9 0.0160(10) 0.0237(11) 0.0195(10) 0.0020(8) 0.0072(8) -0.0016(9)
C10 0.0205(10) 0.0225(11) 0.0211(10) -0.0016(8) 0.0110(9) 0.0031(9)
C11 0.0201(10) 0.0180(10) 0.0178(10) 0.0007(8) 0.0077(8) 0.0043(8)
C12 0.0136(9) 0.0164(10) 0.0136(9) -0.0004(7) 0.0037(8) -0.0001(8)
C13 0.0177(10) 0.0167(10) 0.0159(9) 0.0041(8) 0.0085(8) 0.0056(8)
C14 0.0162(10) 0.0198(10) 0.0192(10) 0.0043(8) 0.0091(8) 0.0067(8)
C15 0.0221(11) 0.0172(10) 0.0204(10) 0.0035(8) 0.0126(9) 0.0055(8)
C16 0.0231(11) 0.0221(11) 0.0197(11) 0.0051(8) 0.0091(9) 0.0071(9)
C17 0.0214(11) 0.0300(12) 0.0299(12) 0.0020(9) 0.0013(10) 0.0125(10)
C18 0.0273(12) 0.0344(13) 0.0369(13) -0.0001(10) 0.0172(11) 0.0053(11)
C19 0.0256(11) 0.0341(12) 0.0201(11) 0.0037(9) 0.0077(9) 0.0047(9)

loop_
_atom_type_symbol
_atom_type_description
_atom_type_scat_dispersion_real
_atom_type_scat_dispersion_imag
_atom_type_scat_source
C C 0.0033 0.0016
;
International Tables for Crystallography
(Vol. C, Tables 4.2.6.8 and 6.1.1.4)
;
H H 0.0000 0.0000
;
International Tables for Crystallography
(Vol. C, Table 6.1.1.4)
;
Cl Cl 0.1484 0.1585
;
International Tables for Crystallography
(Vol. C, Tables 4.2.6.8 and 6.1.1.4)
;
N N 0.0061 0.0033
;
International Tables for Crystallography
(Vol. C, Tables 4.2.6.8 and 6.1.1.4)
;
S S 0.1246 0.1234
;
International Tables for Crystallography
(Vol. C, Tables 4.2.6.8 and 6.1.1.4)
;
Si Si 0.0817 0.0704
;
International Tables for Crystallography
(Vol. C, Tables 4.2.6.8 and 6.1.1.4)
;

loop_
_geom_angle_atom_site_label_1
_geom_angle_atom_site_label_2
_geom_angle_atom_site_label_3
_geom_angle
_geom_angle_publ_flag
C6 S1 C7 99.94(10) yes
C16 Si1 C17 107.98(9) yes
C16 Si1 C18 106.78(12) yes
C16 Si1 C19 109.66(10) yes
C17 Si1 C18 110.46(12) yes
C17 Si1 C19 111.21(12) yes
C18 Si1 C19 110.61(11) yes
C1 N1 C12 121.74(17) yes
C1 N1 C13 118.20(18) yes
C12 N1 C13 117.3(2) yes
N1 C1 C2 121.17(18) yes
N1 C1 C6 119.80(19) yes
C2 C1 C6 119.0(2) yes
C1 C2 C3 120.2(2) yes
C2 C3 C4 120.5(2) yes
C3 C4 C5 119.5(2) yes
C4 C5 C6 120.4(2) yes
S1 C6 C1 121.02(18) yes
S1 C6 C5 118.77(16) yes
C1 C6 C5 120.2(2) yes
S1 C7 C8 118.71(16) yes
S1 C7 C12 120.68(18) yes
C8 C7 C12 120.4(2) yes
C7 C8 C9 120.3(2) yes
C8 C9 C10 119.5(2) yes
C9 C10 C11 120.7(2) yes
C10 C11 C12 120.2(2) yes
N1 C12 C7 120.1(2) yes
N1 C12 C11 121.01(19) yes
C7 C12 C11 118.9(2) yes
N1 C13 C14 117.78(16) yes
N1 C13 C15 118.82(14) yes
C14 C13 C15 123.40(19) yes
Cl1 C14 Cl2 114.66(9) yes
Cl1 C14 C13 121.79(17) yes
Cl2 C14 C13 123.53(16) yes
C13 C15 C16 174.2(2) yes
Si1 C16 C15 175.2(2) yes
C1 C2 H2 119.879 no
C3 C2 H2 119.882 no
C2 C3 H3 119.748 no
C4 C3 H3 119.747 no
C3 C4 H4 120.232 no
C5 C4 H4 120.241 no
C4 C5 H5 119.771 no
C6 C5 H5 119.790 no
C7 C8 H8 119.843 no
C9 C8 H8 119.842 no
C8 C9 H9 120.260 no
C10 C9 H9 120.261 no
C9 C10 H10 119.661 no
C11 C10 H10 119.661 no
C10 C11 H11 119.928 no
C12 C11 H11 119.917 no
Si1 C17 H17A 109.475 no
Si1 C17 H17B 109.469 no
Si1 C17 H17C 109.467 no
H17A C17 H17B 109.471 no
H17A C17 H17C 109.471 no
H17B C17 H17C 109.474 no
Si1 C18 H18A 109.471 no
Si1 C18 H18B 109.477 no
Si1 C18 H18C 109.469 no
H18A C18 H18B 109.470 no
H18A C18 H18C 109.468 no
H18B C18 H18C 109.473 no
Si1 C19 H19A 109.468 no
Si1 C19 H19B 109.470 no
Si1 C19 H19C 109.467 no
H19A C19 H19B 109.479 no
H19A C19 H19C 109.469 no
H19B C19 H19C 109.474 no

loop_
_geom_bond_atom_site_label_1
_geom_bond_atom_site_label_2
_geom_bond_distance
_geom_bond_publ_flag
Cl1 C14 1.7128(19) yes
Cl2 C14 1.713(2) yes
S1 C6 1.766(2) yes
S1 C7 1.765(3) yes
Si1 C16 1.8545(19) yes
Si1 C17 1.856(3) yes
Si1 C18 1.860(3) yes
Si1 C19 1.858(2) yes
N1 C1 1.420(3) yes
N1 C12 1.420(3) yes
N1 C13 1.429(3) yes
C1 C2 1.395(3) yes
C1 C6 1.398(3) yes
C2 C3 1.393(4) yes
C3 C4 1.383(3) yes
C4 C5 1.388(3) yes
C5 C6 1.390(4) yes
C7 C8 1.386(3) yes
C7 C12 1.399(3) yes
C8 C9 1.390(4) yes
C9 C10 1.379(3) yes
C10 C11 1.394(3) yes
C11 C12 1.393(4) yes
C13 C14 1.333(2) yes
C13 C15 1.438(3) yes
C15 C16 1.204(3) yes
C2 H2 0.950 no
C3 H3 0.950 no
C4 H4 0.950 no
C5 H5 0.950 no
C8 H8 0.950 no
C9 H9 0.950 no
C10 H10 0.950 no
C11 H11 0.950 no
C17 H17A 0.980 no
C17 H17B 0.980 no
C17 H17C 0.980 no
C18 H18A 0.980 no
C18 H18B 0.980 no
C18 H18C 0.980 no
C19 H19A 0.980 no
C19 H19B 0.980 no
C19 H19C 0.980 no

loop_
_geom_contact_atom_site_label_1
_geom_contact_atom_site_label_2
_geom_contact_distance
_geom_contact_site_symmetry_2
_geom_contact_publ_flag
Cl1 N1 2.9081(14) . no
Cl2 C15 3.0800(18) . no
S1 N1 3.0280(19) . no
N1 C16 3.513(3) . no
C1 C4 2.798(4) . no
C1 C7 2.945(3) . no
C1 C14 3.305(3) . no
C1 C15 3.221(3) . no
C2 C5 2.774(3) . no
C2 C13 2.830(3) . no
C2 C15 3.204(4) . no
C3 C6 2.775(3) . no
C6 C12 2.942(4) . no
C7 C10 2.769(4) . no
C8 C11 2.774(3) . no
C9 C12 2.797(3) . no
C11 C13 2.804(3) . no
C11 C14 3.556(3) . no
C11 C15 3.223(3) . no
C12 C14 3.267(3) . no
C12 C15 3.229(3) . no
C14 C16 3.588(2) . no
Cl1 C2 3.4595(19) 2_766 no
S1 C5 3.468(3) 2_756 no
C1 C9 3.324(2) 2_755 no
C2 Cl1 3.4595(19) 2_766 no
C5 S1 3.468(3) 2_756 no
C5 C9 3.590(3) 2_755 no
C5 C10 3.478(3) 2_755 no
C6 C9 3.298(2) 2_755 no
C6 C10 3.397(2) 2_755 no
C8 C12 3.519(2) 2_755 no
C9 C1 3.324(2) 2_755 no
C9 C5 3.590(3) 2_755 no
C9 C6 3.298(2) 2_755 no
C10 C5 3.478(3) 2_755 no
C10 C6 3.397(2) 2_755 no
C10 C17 3.564(3) 2_765 no
C11 C17 3.556(3) 2_765 no
C12 C8 3.519(2) 2_755 no
C17 C10 3.564(3) 2_765 no
C17 C11 3.556(3) 2_765 no
S1 H5 2.8093 . no
S1 H8 2.8058 . no
N1 H2 2.6323 . no
N1 H11 2.6281 . no
C1 H3 3.2723 . no
C1 H5 3.2726 . no
C2 H4 3.2679 . no
C3 H5 3.2515 . no
C4 H2 3.2643 . no
C5 H3 3.2522 . no
C6 H2 3.2667 . no
C6 H4 3.2692 . no
C7 H9 3.2659 . no
C7 H11 3.2648 . no
C8 H10 3.2498 . no
C9 H11 3.2628 . no
C10 H8 3.2490 . no
C11 H9 3.2672 . no
C12 H8 3.2729 . no
C12 H10 3.2694 . no
C13 H2 2.5044 . no
C13 H11 2.4732 . no
C14 H2 3.2846 . no
C14 H11 3.1918 . no
C15 H2 2.6014 . no
C15 H11 2.6242 . no
C16 H2 3.1624 . no
C16 H11 3.2675 . no
C16 H17A 3.1608 . no
C16 H17B 3.1414 . no
C16 H18A 3.1723 . no
C16 H18B 3.0836 . no
C16 H19A 3.2246 . no
C16 H19B 3.1577 . no
C17 H18A 3.1503 . no
C17 H18C 3.2772 . no
C17 H19B 3.2548 . no
C17 H19C 3.1989 . no
C18 H17B 3.1933 . no
C18 H17C 3.2287 . no
C18 H19A 3.1655 . no
C18 H19C 3.2690 . no
C19 H17A 3.2195 . no
C19 H17C 3.2327 . no
C19 H18B 3.2538 . no
C19 H18C 3.1804 . no
H2 H3 2.3374 . no
H3 H4 2.3327 . no
H4 H5 2.3386 . no
H8 H9 2.3417 . no
H9 H10 2.3278 . no
H10 H11 2.3378 . no
H17A H19B 3.1062 . no
H17A H19C 3.4235 . no
H17B H18A 2.9819 . no
H17B H18C 3.5218 . no
H17C H18A 3.3910 . no
H17C H18C 3.1524 . no
H17C H19B 3.5224 . no
H17C H19C 3.0611 . no
H18B H19A 3.0603 . no
H18B H19C 3.5860 . no
H18C H19A 3.3337 . no
H18C H19C 3.0918 . no
Cl1 H2 3.3516 2_766 no
Cl1 H17A 3.0622 2_765 no
Cl1 H17C 2.8007 1_656 no
Cl1 H18C 3.3133 1_656 no
Cl1 H19B 3.5590 2_765 no
Cl2 H5 3.2136 1_565 no
Cl2 H10 3.0768 2_765 no
Cl2 H11 3.0274 2_765 no
Cl2 H18A 3.5384 2_665 no
Cl2 H18C 3.2313 2_665 no
Cl2 H19B 3.1559 2_765 no
S1 H4 3.3238 2_756 no
S1 H5 2.9882 2_756 no
C1 H9 3.0188 2_755 no
C2 H9 3.0313 2_755 no
C2 H17B 3.4469 2_665 no
C3 H9 3.2731 1_455 no
C3 H9 3.1843 2_755 no
C3 H17B 3.2519 2_665 no
C3 H17C 3.5492 2_665 no
C3 H19B 3.3358 1_556 no
C4 H9 3.2911 2_755 no
C4 H18B 3.1195 2_655 no
C4 H19B 3.2894 1_556 no
C5 H5 3.1037 2_756 no
C5 H9 3.2509 2_755 no
C5 H10 3.0400 2_755 no
C5 H18B 3.2626 2_655 no
C6 H5 3.2323 2_756 no
C6 H9 3.1489 2_755 no
C6 H10 3.3269 2_755 no
C7 H19C 3.5429 1_656 no
C8 H3 3.3993 1_655 no
C8 H19A 3.3438 2_755 no
C9 H3 2.9402 1_655 no
C9 H17B 3.4581 2_765 no
C10 H3 3.4671 1_655 no
C10 H5 3.5521 2_755 no
C10 H17A 3.3263 2_765 no
C10 H17B 2.9052 2_765 no
C10 H18B 3.5828 1_655 no
C11 H17A 2.9792 2_765 no
C11 H17B 3.2457 2_765 no
C12 H17A 3.3396 2_765 no
C14 H17A 3.3741 2_765 no
C15 H8 3.5303 2_755 no
C15 H11 3.5367 2_765 no
C15 H18A 3.2968 2_665 no
C16 H8 3.3125 2_755 no
C16 H11 3.5327 2_765 no
C16 H18A 3.3061 2_665 no
C17 H2 3.5752 2_665 no
C17 H3 3.1143 2_665 no
C17 H17C 3.2869 2_664 no
C18 H4 3.3855 2_655 no
C18 H5 3.3938 2_655 no
C18 H10 3.2643 1_455 no
C19 H3 3.5287 1_554 no
C19 H4 3.4500 1_554 no
C19 H4 3.5059 2_655 no
C19 H8 3.2502 2_755 no
H2 Cl1 3.3516 2_766 no
H2 C17 3.5752 2_665 no
H2 H9 3.4857 2_755 no
H2 H17B 2.9284 2_665 no
H2 H17C 3.3981 2_665 no
H2 H18A 3.2152 2_665 no
H3 C8 3.3993 1_455 no
H3 C9 2.9402 1_455 no
H3 C10 3.4671 1_455 no
H3 C17 3.1143 2_665 no
H3 C19 3.5287 1_556 no
H3 H8 3.5923 1_455 no
H3 H9 2.8063 1_455 no
H3 H17A 3.4702 2_665 no
H3 H17B 2.5216 2_665 no
H3 H17C 2.9294 2_665 no
H3 H19B 3.1325 1_556 no
H3 H19C 3.0348 1_556 no
H4 S1 3.3238 2_756 no
H4 C18 3.3855 2_655 no
H4 C19 3.4500 1_556 no
H4 C19 3.5059 2_655 no
H4 H8 3.4217 1_455 no
H4 H18B 2.7213 2_655 no
H4 H18C 3.3247 2_655 no
H4 H19A 3.3618 1_556 no
H4 H19A 2.7373 2_655 no
H4 H19B 3.0590 1_556 no
H4 H19C 3.3631 1_556 no
H5 Cl2 3.2136 1_545 no
H5 S1 2.9882 2_756 no
H5 C5 3.1037 2_756 no
H5 C6 3.2323 2_756 no
H5 C10 3.5521 2_755 no
H5 C18 3.3938 2_655 no
H5 H5 2.8131 2_756 no
H5 H10 2.9467 2_755 no
H5 H18B 2.9655 2_655 no
H5 H18C 2.9236 2_655 no
H8 C15 3.5303 2_755 no
H8 C16 3.3125 2_755 no
H8 C19 3.2502 2_755 no
H8 H3 3.5923 1_655 no
H8 H4 3.4217 1_655 no
H8 H19A 2.5110 2_755 no
H8 H19B 3.3608 2_755 no
H9 C1 3.0188 2_755 no
H9 C2 3.0313 2_755 no
H9 C3 3.2731 1_655 no
H9 C3 3.1843 2_755 no
H9 C4 3.2911 2_755 no
H9 C5 3.2509 2_755 no
H9 C6 3.1489 2_755 no
H9 H2 3.4857 2_755 no
H9 H3 2.8063 1_655 no
H9 H9 3.5871 2_855 no
H10 Cl2 3.0768 2_765 no
H10 C5 3.0400 2_755 no
H10 C6 3.3269 2_755 no
H10 C18 3.2643 1_655 no
H10 H5 2.9467 2_755 no
H10 H17A 3.5883 2_765 no
H10 H17B 2.8481 2_765 no
H10 H18A 3.1381 1_655 no
H10 H18B 2.6974 1_655 no
H10 H18C 3.4683 1_655 no
H11 Cl2 3.0274 2_765 no
H11 C15 3.5367 2_765 no
H11 C16 3.5327 2_765 no
H11 H17A 3.0624 2_765 no
H11 H17B 3.4340 2_765 no
H17A Cl1 3.0622 2_765 no
H17A C10 3.3263 2_765 no
H17A C11 2.9792 2_765 no
H17A C12 3.3396 2_765 no
H17A C14 3.3741 2_765 no
H17A H3 3.4702 2_665 no
H17A H10 3.5883 2_765 no
H17A H11 3.0624 2_765 no
H17A H17C 2.9335 2_664 no
H17A H19C 3.4663 2_664 no
H17B C2 3.4469 2_665 no
H17B C3 3.2519 2_665 no
H17B C9 3.4581 2_765 no
H17B C10 2.9052 2_765 no
H17B C11 3.2457 2_765 no
H17B H2 2.9284 2_665 no
H17B H3 2.5216 2_665 no
H17B H10 2.8481 2_765 no
H17B H11 3.4340 2_765 no
H17B H18A 3.5625 2_665 no
H17C Cl1 2.8007 1_454 no
H17C C3 3.5492 2_665 no
H17C C17 3.2869 2_664 no
H17C H2 3.3981 2_665 no
H17C H3 2.9294 2_665 no
H17C H17A 2.9335 2_664 no
H17C H17C 2.8018 2_664 no
H17C H19B 3.5702 2_664 no
H17C H19C 3.3239 2_664 no
H18A Cl2 3.5384 2_665 no
H18A C15 3.2968 2_665 no
H18A C16 3.3061 2_665 no
H18A H2 3.2152 2_665 no
H18A H10 3.1381 1_455 no
H18A H17B 3.5625 2_665 no
H18A H18A 2.9950 2_665 no
H18B C4 3.1195 2_655 no
H18B C5 3.2626 2_655 no
H18B C10 3.5828 1_455 no
H18B H4 2.7213 2_655 no
H18B H5 2.9655 2_655 no
H18B H10 2.6974 1_455 no
H18C Cl1 3.3133 1_454 no
H18C Cl2 3.2313 2_665 no
H18C H4 3.3247 2_655 no
H18C H5 2.9236 2_655 no
H18C H10 3.4683 1_455 no
H19A C8 3.3438 2_755 no
H19A H4 3.3618 1_554 no
H19A H4 2.7373 2_655 no
H19A H8 2.5110 2_755 no
H19A H19A 3.2395 2_654 no
H19B Cl1 3.5590 2_765 no
H19B Cl2 3.1559 2_765 no
H19B C3 3.3358 1_554 no
H19B C4 3.2894 1_554 no
H19B H3 3.1325 1_554 no
H19B H4 3.0590 1_554 no
H19B H8 3.3608 2_755 no
H19B H17C 3.5702 2_664 no
H19C C7 3.5429 1_454 no
H19C H3 3.0348 1_554 no
H19C H4 3.3631 1_554 no
H19C H17A 3.4663 2_664 no
H19C H17C 3.3239 2_664 no

loop_
_geom_hbond_atom_site_label_D
_geom_hbond_atom_site_label_H
_geom_hbond_atom_site_label_A
_geom_hbond_site_symmetry_A
_geom_hbond_distance_DH
_geom_hbond_distance_HA
_geom_hbond_distance_DA
_geom_hbond_angle_DHA
C17 H17C Cl1 1_454 0.98 2.80 3.685(3) 150

loop_
_geom_torsion_atom_site_label_1
_geom_torsion_atom_site_label_2
_geom_torsion_atom_site_label_3
_geom_torsion_atom_site_label_4
_geom_torsion
_geom_torsion_publ_flag
C6 S1 C7 C8 -153.30(11) no
C6 S1 C7 C12 31.54(13) no
C7 S1 C6 C1 -30.81(13) no
C7 S1 C6 C5 151.08(12) no
C1 N1 C12 C7 -31.93(19) no
C1 N1 C12 C11 149.39(14) no
C12 N1 C1 C2 -147.89(14) no
C12 N1 C1 C6 32.7(2) no
C1 N1 C13 C14 101.0(2) no
C1 N1 C13 C15 -79.4(2) no
C13 N1 C1 C2 12.6(2) no
C13 N1 C1 C6 -166.74(12) no
C12 N1 C13 C14 -97.6(2) no
C12 N1 C13 C15 82.0(2) no
C13 N1 C12 C7 167.38(12) no
C13 N1 C12 C11 -11.30(19) no
N1 C1 C2 C3 -179.17(13) no
N1 C1 C6 S1 3.6(2) no
N1 C1 C6 C5 -178.35(13) no
C2 C1 C6 S1 -175.80(12) no
C2 C1 C6 C5 2.3(2) no
C6 C1 C2 C3 0.2(2) no
C1 C2 C3 C4 -1.6(2) no
C2 C3 C4 C5 0.5(2) no
C3 C4 C5 C6 2.0(3) no
C4 C5 C6 S1 174.73(14) no
C4 C5 C6 C1 -3.4(2) no
S1 C7 C8 C9 -172.33(10) no
S1 C7 C12 N1 -5.17(19) no
S1 C7 C12 C11 173.54(9) no
C8 C7 C12 N1 179.75(12) no
C8 C7 C12 C11 -1.5(2) no
C12 C7 C8 C9 2.8(2) no
C7 C8 C9 C10 -1.7(2) no
C8 C9 C10 C11 -0.7(2) no
C9 C10 C11 C12 2.0(2) no
C10 C11 C12 N1 177.85(13) no
C10 C11 C12 C7 -0.8(2) no
N1 C13 C14 Cl1 -1.6(3) no
N1 C13 C14 Cl2 177.13(18) no
C15 C13 C14 Cl1 178.8(2) no
C15 C13 C14 Cl2 -2.5(4) no

_cod_database_fobs_code 1548932
